data_9017193
loop_
_publ_author_name
'Gadas, P.'
'Novak, M.'
'Cempirek, J.'
'Filip, J.'
'Galiova, M. V.'
'Groat, L. A.'
'Vsiansky, D.'

_publ_section_title
;
 Mineral assemblages, compositional variation, and crystal structure of feruvitic
 tourmaline from a contaminated anatectic pegmatite at Mirosov near Strazek,
 Moldanubian zone, Czech Republic
 Note: site occupancies from electron density approximation
;
_journal_name_full 'The Canadian Mineralogist'
_journal_page_first 285
_journal_page_last 301
_journal_volume 52
_journal_year 2014
_chemical_compound_source 'Mirosov, Moldanubian zone, Czech Republic'
_chemical_formula_sum 'Al5.592 B3 Ca0.494 F0.06 Fe2.472 H4.648 Mg0.939 Mn0.03 Na0.451 O30.94 Si5.88 Ti0.084 Zn0.006'
_chemical_name_mineral Feruvite
_space_group_IT_number 160
_space_group_name_Hall 'R 3 -2"'
_space_group_name_H-M_alt 'R 3 m :H'
_symmetry_space_group_name_H-M 'R 3 m :H'
_cell_angle_alpha 90
_cell_angle_beta 90
_cell_angle_gamma 120
_cell_length_a 16.0047
_cell_length_b 16.0047
_cell_length_c 7.2120
_cell_formula_units_Z 3
_cell_volume 1599.858
_database_code_amcsd 0020667
_exptl_crystal_density_diffrn 3.258
_cod_data_source_file inputs/fixed/downloads/07/07405.cif
_cod_data_source_block 07405
_cod_original_sg_symbol_H-M 'R 3 m'
_cod_original_formula_sum 'Ca.494 Na.451 Fe2.472 Mg.939 Al5.592 Ti.084 Mn.03 Zn.006 Si5.88 B3 O30.94 F.06 H4.648'
_cod_database_code 9017193

loop_
_space_group_symop_operation_xyz
x,y,z
2/3+x,1/3+y,1/3+z
1/3+x,2/3+y,2/3+z
x,x-y,z
2/3+x,1/3+x-y,1/3+z
1/3+x,2/3+x-y,2/3+z
-y,-x,z
2/3-y,1/3-x,1/3+z
1/3-y,2/3-x,2/3+z
-x+y,y,z
2/3-x+y,1/3+y,1/3+z
1/3-x+y,2/3+y,2/3+z
-y,x-y,z
2/3-y,1/3+x-y,1/3+z
1/3-y,2/3+x-y,2/3+z
-x+y,-x,z
2/3-x+y,1/3-x,1/3+z
1/3-x+y,2/3-x,2/3+z

loop_
_atom_site_aniso_label
_atom_site_aniso_U_11
_atom_site_aniso_U_22
_atom_site_aniso_U_33
_atom_site_aniso_U_12
_atom_site_aniso_U_13
_atom_site_aniso_U_23
Ca 0.01210 0.01210 0.02010 0.00603 0.00000 0.00000
Na 0.01210 0.01210 0.02010 0.00603 0.00000 0.00000
FeY 0.00829 0.00509 0.00973 0.00415 -0.00384 -0.00192
MgY 0.00829 0.00509 0.00973 0.00415 -0.00384 -0.00192
AlY 0.00829 0.00509 0.00973 0.00415 -0.00384 -0.00192
TiY 0.00829 0.00509 0.00973 0.00415 -0.00384 -0.00192
MnY 0.00829 0.00509 0.00973 0.00415 -0.00384 -0.00192
ZnY 0.00829 0.00509 0.00973 0.00415 -0.00384 -0.00192
AlZ 0.00461 0.00495 0.00453 0.00224 0.00001 0.00052
FeZ 0.00461 0.00495 0.00453 0.00224 0.00001 0.00052
MgZ 0.00461 0.00495 0.00453 0.00224 0.00001 0.00052
SiT 0.00415 0.00384 0.00483 0.00189 -0.00029 -0.00059
AlT 0.00415 0.00384 0.00483 0.00189 -0.00029 -0.00059
B 0.00560 0.00590 0.00670 0.00300 0.00020 0.00050
O1 0.01760 0.01760 0.02050 0.00880 0.00000 0.00000
F1 0.01760 0.01760 0.02050 0.00880 0.00000 0.00000
O2 0.01130 0.00490 0.01350 0.00243 0.00079 0.00160
O3 0.01890 0.01230 0.00460 0.00950 0.00110 0.00055
F3 0.01890 0.01230 0.00460 0.00950 0.00110 0.00055
O4 0.00660 0.01330 0.00880 0.00660 -0.00043 -0.00090
O5 0.01410 0.00640 0.00930 0.00700 0.00170 0.00086
O6 0.00850 0.00830 0.00500 0.00400 -0.00020 -0.00110
O7 0.00670 0.00570 0.00820 0.00130 -0.00210 -0.00130
O8 0.00400 0.00890 0.01370 0.00300 0.00100 0.00230

loop_
_atom_site_label
_atom_site_fract_x
_atom_site_fract_y
_atom_site_fract_z
_atom_site_occupancy
_atom_site_U_iso_or_equiv
Ca 0.00000 0.00000 0.21562 0.49400 0.01470
Na 0.00000 0.00000 0.21562 0.45100 0.01470
FeY 0.12145 0.06072 0.63711 0.69800 0.00735
MgY 0.12145 0.06072 0.63711 0.14100 0.00735
AlY 0.12145 0.06072 0.63711 0.12200 0.00735
TiY 0.12145 0.06072 0.63711 0.02800 0.00735
MnY 0.12145 0.06072 0.63711 0.01000 0.00735
ZnY 0.12145 0.06072 0.63711 0.00200 0.00735
AlZ 0.29821 0.26149 0.61103 0.85100 0.00476
FeZ 0.29821 0.26149 0.61103 0.06300 0.00476
MgZ 0.29821 0.26149 0.61103 0.08600 0.00476
SiT 0.19176 0.19013 0.00000 0.98000 0.00432
AlT 0.19176 0.19013 0.00000 0.02000 0.00432
B 0.11020 0.22040 0.45220 1.00000 0.00600
O1 0.00000 0.00000 0.78670 0.98500 0.01860
F1 0.00000 0.00000 0.78670 0.01500 0.01860
O2 0.06085 0.12169 0.47600 1.00000 0.01060
O3 0.26752 0.13376 0.51154 0.98500 0.01124
F3 0.26752 0.13376 0.51154 0.01500 0.01124
O4 0.09233 0.18466 0.07091 1.00000 0.00881
O5 0.18308 0.09154 0.09101 1.00000 0.00908
O6 0.19644 0.18751 -0.22206 1.00000 0.00735
O7 0.28480 0.28448 0.07979 1.00000 0.00767
O8 0.20935 0.27013 0.44104 1.00000 0.00898
H3 0.26100 0.13070 0.39000 0.66400 0.06700
H1 0.00000 0.00000 0.89800 0.66400 0.34000

loop_
_cod_related_entry_id
_cod_related_entry_database
_cod_related_entry_code
1 AMCSD 0020667
